data_2009112
loop_
_publ_author_name
'Cunningham, Ian D.'
'Light, Mark E.'
'Hursthouse, Michael B.'

_publ_section_title
;
 <i>N</i>-(4-Chlorophenyl)-<i>N</i>-methylcyanamide
;
_journal_issue 11
_journal_name_full 'Acta Crystallographica Section C'
_journal_page_first 1833
_journal_page_last 1835
_journal_paper_doi 10.1107/S0108270199010379
_journal_volume 55
_journal_year 1999
_chemical_formula_sum 'C8 H7 Cl N2'
_chemical_formula_weight 166.61
_chemical_name_systematic
;
N-(4-Chlorophenyl-N-methylcyanamide
;
_space_group_IT_number 15
_symmetry_cell_setting monoclinic
_symmetry_space_group_name_Hall '-C 2yc'
_symmetry_space_group_name_H-M 'C 1 2/c 1'
_audit_creation_method 'WinGX routine CIF_UPDATE'
_cell_angle_alpha 90
_cell_angle_beta 98.732(4)
_cell_angle_gamma 90
_cell_formula_units_Z 8
_cell_length_a 17.3562(19)
_cell_length_b 6.0765(6)
_cell_length_c 15.8695(17)
_cell_measurement_reflns_used 11814
_cell_measurement_temperature 293(2)
_cell_measurement_theta_max 25.03
_cell_measurement_theta_min 3.24
_cell_volume 1654.3(3)
_computing_cell_refinement
;
DENZO  and COLLECT
;
_computing_data_collection
;
DENZO (Otwinowski & Minor, 1997) and COLLECT (Hooft, 1998)
;
_computing_data_reduction
;
DENZO , COLLECT  and
MAXUS (Mackay et al., 1998)
;
_computing_molecular_graphics 'ORTEPIII (Burnett et al., 1996)'
_computing_publication_material 'WINGX (Farrugia, 1998)'
_computing_structure_refinement 'SHELXL-97 (Sheldrick, 1997)'
_computing_structure_solution 'SHELXS-97 (Sheldrick, 1990)'
_diffrn_ambient_temperature 293(2)
_diffrn_detector_area_resol_mean '9.091 pixels/mm'
_diffrn_measured_fraction_theta_full 0.449
_diffrn_measured_fraction_theta_max 0.449
_diffrn_measurement_device
;
Enraf Nonius Kappa CCD area detector
;
_diffrn_measurement_method '\F and \w scans to fill Ewald sphere'
_diffrn_radiation_monochromator graphite
_diffrn_radiation_source 'Enraf Nonius FR591 rotating anode'
_diffrn_radiation_type MoK\a
_diffrn_radiation_wavelength 0.71073
_diffrn_reflns_av_R_equivalents 0.0881
_diffrn_reflns_limit_h_max 20
_diffrn_reflns_limit_h_min -20
_diffrn_reflns_limit_k_max 7
_diffrn_reflns_limit_k_min -7
_diffrn_reflns_limit_l_max 18
_diffrn_reflns_limit_l_min -18
_diffrn_reflns_number 11814
_diffrn_reflns_theta_full 25.03
_diffrn_reflns_theta_max 25.03
_diffrn_reflns_theta_min 3.24
_diffrn_standards_decay_% 0
_diffrn_standards_interval_count 0
_diffrn_standards_interval_time 0
_diffrn_standards_number 0
_exptl_absorpt_coefficient_mu 0.393
_exptl_absorpt_correction_T_max 0.9617
_exptl_absorpt_correction_T_min 0.9255
_exptl_absorpt_correction_type empirical
_exptl_absorpt_process_details '(SORTAV; Blessing, 1997)'
_exptl_crystal_colour colourless
_exptl_crystal_density_diffrn 1.338
_exptl_crystal_density_method 'not measured'
_exptl_crystal_description block
_exptl_crystal_F_000 688
_exptl_crystal_size_max 0.2
_exptl_crystal_size_mid 0.1
_exptl_crystal_size_min 0.1
_refine_diff_density_max 0.112
_refine_diff_density_min -0.236
_refine_ls_extinction_method none
_refine_ls_goodness_of_fit_ref 0.993
_refine_ls_hydrogen_treatment constr
_refine_ls_matrix_type full
_refine_ls_number_parameters 101
_refine_ls_number_reflns 1449
_refine_ls_number_restraints 0
_refine_ls_restrained_S_all 0.993
_refine_ls_R_factor_gt 0.0486
_refine_ls_shift/su_max 0.001
_refine_ls_structure_factor_coef Fsqd
_refine_ls_weighting_details 'w = 1/[\s^2^(Fo^2^)+(0.0753P)^2^] where P=(Fo^2^+2Fc^2^)/3'
_refine_ls_weighting_scheme calc
_refine_ls_wR_factor_ref 0.1408
_reflns_number_gt 798
_reflns_number_total 1449
_reflns_threshold_expression I>2\s(I)
_cod_data_source_file cf1331.cif
_cod_data_source_block 1
_cod_depositor_comments
;
The following automatic conversions were performed:
'_symmetry_cell_setting' value 'Monoclinic' changed to 'monoclinic'
according to '/home/saulius/struct/CIF-dictionaries/cif_core.dic'
dictionary named 'cif_core.dic' version 2.4.1 from 2010-06-29.

Automatic conversion script
Id: cif_fix_enum 1527 2010-12-29 10:47:43Z saulius 

The following automatic conversions were performed:

'_symmetry_cell_setting' value 'Monoclinic' changed to 'monoclinic'
according to /home/saulius/struct/CIF-dictionaries/cif_core.dic
dictionary named 'cif_core.dic' version 2.4.1 from 2010-06-29.

Automatic conversion script
Id: cif_fix_values 1715 2011-07-08 13:25:40Z adriana 

The following automatic conversions were performed:

'_refine_ls_weighting_scheme' value '
calc w = 1/[\s^2^(Fo^2^)+(0.0753P)^2^] where P=(Fo^2^+2Fc^2^)/3' was
changed to 'calc'. New tag '_refine_ls_weighting_details' was
created. The value of the new tag was set to 'w =
1/[\s^2^(Fo^2^)+(0.0753P)^2^] where P=(Fo^2^+2Fc^2^)/3'.

Automatic conversion script
Id: cif_fix_values 3143 2015-03-26 13:38:13Z robertas 
;
_cod_original_sg_symbol_H-M 'C 2/c'
_cod_database_code 2009112

loop_
_symmetry_equiv_pos_as_xyz
'x, y, z'
'-x, y, -z+1/2'
'x+1/2, y+1/2, z'
'-x+1/2, y+1/2, -z+1/2'
'-x, -y, -z'
'x, -y, z-1/2'
'-x+1/2, -y+1/2, -z'
'x+1/2, -y+1/2, z-1/2'

loop_
_atom_site_label
_atom_site_fract_x
_atom_site_fract_y
_atom_site_fract_z
_atom_site_U_iso_or_equiv
_atom_site_adp_type
_atom_site_calc_flag
_atom_site_refinement_flags
_atom_site_occupancy
_atom_site_disorder_assembly
_atom_site_disorder_group
_atom_site_type_symbol
Cl1 .07654(5) .16286(14) .69662(6) .1107(5) Uani d . 1 . . Cl
N1 .38102(12) .3308(3) .58559(14) .0689(6) Uani d . 1 . . N
C4 .30763(14) .2882(4) .61030(15) .0600(7) Uani d . 1 . . C
C6 .17670(16) .4004(4) .62007(18) .0772(8) Uani d . 1 . . C
H6 .1369 .5039 .6096 .093 Uiso calc R 1 . . H
C2 .22286(16) .0550(4) .67597(16) .0737(8) Uani d . 1 . . C
H2 .2142 -.0764 .7031 .088 Uiso calc R 1 . . H
C3 .29451(16) .0938(4) .65079(16) .0681(7) Uani d . 1 . . C
H3 .3338 -.011 .6611 .082 Uiso calc R 1 . . H
C5 .24740(15) .4394(4) .59444(16) .0708(8) Uani d . 1 . . C
H5 .2551 .5695 .566 .085 Uiso calc R 1 . . H
C8 .39145(14) .5155(5) .54364(18) .0742(8) Uani d . 1 . . C
C1 .16500(16) .2074(4) .66137(18) .0709(8) Uani d . 1 . . C
N2 .40001(16) .6743(4) .50808(18) .0990(9) Uani d . 1 . . N
C7 .44752(16) .1825(4) .6064(2) .0949(10) Uani d . 1 . . C
H7A .4912 .2391 .5826 .142 Uiso calc R 1 . . H
H7B .434 .0394 .5831 .142 Uiso calc R 1 . . H
H7C .461 .1717 .6672 .142 Uiso calc R 1 . . H

loop_
_atom_site_aniso_label
_atom_site_aniso_U_11
_atom_site_aniso_U_22
_atom_site_aniso_U_33
_atom_site_aniso_U_12
_atom_site_aniso_U_13
_atom_site_aniso_U_23
Cl1 .0765(6) .1352(8) .1255(8) -.0155(5) .0316(5) -.0067(5)
N1 .0705(15) .0599(13) .0783(16) .0015(10) .0182(12) .0059(11)
C4 .0652(17) .0572(15) .0572(16) .0008(12) .0087(13) -.0051(12)
C6 .0666(19) .085(2) .079(2) .0145(14) .0065(15) .0025(15)
C2 .082(2) .0658(17) .0740(19) -.0090(15) .0151(15) .0022(13)
C3 .0728(18) .0572(15) .0744(19) .0037(12) .0117(14) .0040(13)
C5 .0788(19) .0642(16) .0694(19) .0067(14) .0111(15) .0089(13)
C8 .0758(19) .0709(19) .077(2) -.0061(14) .0161(15) -.0058(17)
C1 .0622(17) .0797(19) .0706(18) -.0046(14) .0099(14) -.0037(14)
N2 .105(2) .0809(18) .115(2) -.0102(14) .0271(17) .0207(16)
C7 .071(2) .0816(19) .136(3) .0070(15) .0268(19) .0075(18)

loop_
_atom_type_symbol
_atom_type_description
_atom_type_scat_dispersion_real
_atom_type_scat_dispersion_imag
_atom_type_scat_source
C C 0.0033 0.0016 'International Tables Vol C Tables 4.2.6.8 and 6.1.1.4'
H H 0 0 'International Tables Vol C Tables 4.2.6.8 and 6.1.1.4'
N N 0.0061 0.0033 'International Tables Vol C Tables 4.2.6.8 and 6.1.1.4'
Cl Cl 0.1484 0.1585 'International Tables Vol C Tables 4.2.6.8 and 6.1.1.4'

loop_
_geom_angle_atom_site_label_1
_geom_angle_atom_site_label_2
_geom_angle_atom_site_label_3
_geom_angle
_geom_angle_publ_flag
C8 N1 C4 119.4(2) yes
C8 N1 C7 118.0(2) yes
C4 N1 C7 122.6(2) yes
C3 C4 C5 118.6(2) no
C3 C4 N1 120.4(2) no
C5 C4 N1 121.0(2) no
C5 C6 C1 119.6(3) no
C1 C2 C3 120.5(2) no
C4 C3 C2 120.0(2) no
C6 C5 C4 121.0(2) no
N2 C8 N1 179.5(3) yes
C2 C1 C6 120.3(3) no
C2 C1 Cl1 120.4(2) no
C6 C1 Cl1 119.3(2) no

loop_
_geom_bond_atom_site_label_1
_geom_bond_atom_site_label_2
_geom_bond_site_symmetry_2
_geom_bond_distance
_geom_bond_publ_flag
Cl1 C1 . 1.733(3) no
N1 C8 . 1.331(4) yes
N1 C4 . 1.412(3) yes
N1 C7 . 1.462(3) no
C4 C3 . 1.380(3) no
C4 C5 . 1.386(3) no
C6 C5 . 1.371(4) no
C6 C1 . 1.374(4) no
C2 C1 . 1.360(4) no
C2 C3 . 1.383(4) no
C8 N2 . 1.139(3) yes

loop_
_geom_torsion_atom_site_label_1
_geom_torsion_atom_site_label_2
_geom_torsion_atom_site_label_3
_geom_torsion_atom_site_label_4
_geom_torsion
_geom_torsion_publ_flag
C7 N1 C4 C3 -4.5(4) yes
C8 N1 C4 C5 -2.5(4) yes

loop_
_cod_related_entry_id
_cod_related_entry_database
_cod_related_entry_code
1 ChemSpider 4425266
